data_1503455
loop_
_publ_author_name
'Baud, Matthias G. J.'
'Leiser, Thomas'
'Haus, Patricia'
'Samlal, Sharon'
'Wong, Ai Ching'
'Wood, Robert J.'
'Petrucci, Vanessa'
'Gunaratnam, Mekala'
'Hughes, Siobhan M.'
'Buluwela, Lakjaya'
'Turlais, Fabrice'
'Neidle, Stephen'
'Meyer-Almes, Franz-Josef'
'White, Andrew J. P.'
'Fuchter, Matthew J.'

_publ_section_title
;
 Defining the Mechanism of Action and Enzymatic Selectivity of Psammaplin
 A against Its Epigenetic Targets.
;
_journal_issue 4
_journal_name_full 'Journal of medicinal chemistry'
_journal_page_first 1731
_journal_page_last 1750
_journal_paper_doi 10.1021/jm2016182
_journal_volume 55
_journal_year 2012
_chemical_formula_moiety 'C12 H16 Br N3 O2 S'
_chemical_formula_sum 'C12 H16 Br N3 O2 S'
_chemical_formula_weight 346.25
_chemical_name_systematic
; 
 ? 
;
_space_group_IT_number 14
_symmetry_cell_setting monoclinic
_symmetry_space_group_name_Hall '-P 2ybc'
_symmetry_space_group_name_H-M 'P 1 21/c 1'
_atom_sites_solution_hydrogens geom
_atom_sites_solution_primary direct
_atom_sites_solution_secondary difmap
_audit_creation_method SHELXL-97
_cell_angle_alpha 90.00
_cell_angle_beta 99.2862(14)
_cell_angle_gamma 90.00
_cell_formula_units_Z 4
_cell_length_a 10.18411(14)
_cell_length_b 14.96067(18)
_cell_length_c 9.13052(13)
_cell_measurement_reflns_used 7382
_cell_measurement_temperature 173(2)
_cell_measurement_theta_max 32.6478
_cell_measurement_theta_min 3.0904
_cell_volume 1372.90(3)
_computing_cell_refinement 'CrysAlis RED, Oxford Diffraction Ltd'
_computing_data_collection 'CrysAlis CCD, Oxford Diffraction Ltd'
_computing_data_reduction 'CrysAlis RED, Oxford Diffraction Ltd'
_computing_molecular_graphics 'Bruker SHELXTL'
_computing_publication_material 'Bruker SHELXTL'
_computing_structure_refinement 'SHELXL-97 (Sheldrick, 1997)'
_computing_structure_solution 'SHELXS-97 (Sheldrick, 1990)'
_diffrn_ambient_temperature 173(2)
_diffrn_detector_area_resol_mean 15.9825
_diffrn_measured_fraction_theta_full 0.989
_diffrn_measured_fraction_theta_max 0.911
_diffrn_measurement_device_type 'OD Xcalibur 3'
_diffrn_measurement_method 'omega scans'
_diffrn_radiation_monochromator graphite
_diffrn_radiation_source 'Enhance (Mo) X-ray Source'
_diffrn_radiation_type MoK\a
_diffrn_radiation_wavelength 0.71073
_diffrn_reflns_av_R_equivalents 0.0222
_diffrn_reflns_av_sigmaI/netI 0.0412
_diffrn_reflns_limit_h_max 15
_diffrn_reflns_limit_h_min -14
_diffrn_reflns_limit_k_max 21
_diffrn_reflns_limit_k_min -22
_diffrn_reflns_limit_l_max 13
_diffrn_reflns_limit_l_min -13
_diffrn_reflns_number 15014
_diffrn_reflns_theta_full 31.00
_diffrn_reflns_theta_max 32.71
_diffrn_reflns_theta_min 3.10
_diffrn_standards_number 0
_exptl_absorpt_coefficient_mu 3.148
_exptl_absorpt_correction_T_max 0.866
_exptl_absorpt_correction_T_min 0.395
_exptl_absorpt_correction_type analytical
_exptl_absorpt_process_details
; 
CrysAlisPro, Oxford Diffraction Ltd., 
Version 1.171.33.41 (release 06-05-2009 CrysAlis171 .NET) 
(compiled May  6 2009,17:20:42) 
Analytical numeric absorption correction using a multifaceted crystal 
model based on expressions derived by R.C. Clark & J.S. Reid. 
(Clark, R. C. & Reid, J. S. (1995). Acta Cryst. A51, 887-897) 
;
_exptl_crystal_colour Colourless
_exptl_crystal_density_diffrn 1.675
_exptl_crystal_density_method 'not measured'
_exptl_crystal_description 'platy needles'
_exptl_crystal_F_000 704
_exptl_crystal_size_max 0.48
_exptl_crystal_size_mid 0.27
_exptl_crystal_size_min 0.04
_refine_diff_density_max 0.651
_refine_diff_density_min -0.783
_refine_diff_density_rms 0.062
_refine_ls_extinction_method none
_refine_ls_goodness_of_fit_ref 0.927
_refine_ls_hydrogen_treatment mixed
_refine_ls_matrix_type full
_refine_ls_number_parameters 188
_refine_ls_number_reflns 4603
_refine_ls_number_restraints 4
_refine_ls_restrained_S_all 0.927
_refine_ls_R_factor_all 0.0401
_refine_ls_R_factor_gt 0.0240
_refine_ls_shift/su_max 0.001
_refine_ls_shift/su_mean 0.000
_refine_ls_structure_factor_coef Fsqd
_refine_ls_weighting_details 'calc w=1/[\s^2^(Fo^2^)+(0.0282P)^2^+0.0000P] where P=(Fo^2^+2Fc^2^)/3'
_refine_ls_weighting_scheme calc
_refine_ls_wR_factor_gt 0.0518
_refine_ls_wR_factor_ref 0.0532
_reflns_number_gt 3319
_reflns_number_total 4603
_reflns_threshold_expression >2sigma(I)
_cod_data_source_file jm2016182_si_002.cif
_cod_data_source_block 18a
_cod_depositor_comments
;
The following automatic conversions were performed:

'_symmetry_cell_setting' value 'Monoclinic' changed to 'monoclinic'
according to /home/saulius/struct/CIF-dictionaries/cif_core.dic
dictionary named 'cif_core.dic' version 2.4.1 from 2010-06-29.

Automatic conversion script
Id: cif_fix_values 1715 2011-07-08 13:25:40Z adriana 
;
_cod_original_cell_volume 1372.91(3)
_cod_original_sg_symbol_H-M P2(1)/c
_cod_database_code 1503455

loop_
_symmetry_equiv_pos_as_xyz
'x, y, z'
'-x, y+1/2, -z+1/2'
'-x, -y, -z'
'x, -y-1/2, z-1/2'

loop_
_atom_site_label
_atom_site_type_symbol
_atom_site_fract_x
_atom_site_fract_y
_atom_site_fract_z
_atom_site_U_iso_or_equiv
_atom_site_adp_type
_atom_site_occupancy
_atom_site_symmetry_multiplicity
_atom_site_calc_flag
_atom_site_refinement_flags
C1 C 0.21235(13) 0.09482(8) 0.35703(14) 0.0144(3) Uani 1 1 d .
C2 C 0.30210(14) 0.02477(8) 0.39333(14) 0.0147(3) Uani 1 1 d .
C3 C 0.40555(13) 0.01578(9) 0.31185(14) 0.0156(3) Uani 1 1 d .
H3A H 0.4675 -0.0317 0.3339 0.019 Uiso 1 1 calc R
C4 C 0.41967(14) 0.07532(9) 0.19854(14) 0.0157(3) Uani 1 1 d .
H4A H 0.4907 0.0676 0.1439 0.019 Uiso 1 1 calc R
C5 C 0.33159(13) 0.14589(8) 0.16391(14) 0.0134(3) Uani 1 1 d .
C6 C 0.22713(13) 0.15440(8) 0.24454(14) 0.0148(3) Uani 1 1 d .
H6A H 0.1651 0.2018 0.2220 0.018 Uiso 1 1 calc R
Br7 Br 0.067749(15) 0.108073(10) 0.461141(17) 0.02542(5) Uani 1 1 d .
O8 O 0.28425(10) -0.03121(6) 0.50617(11) 0.0201(2) Uani 1 1 d D
H8 H 0.3382(16) -0.0788(8) 0.506(2) 0.049(6) Uiso 1 1 d D
C9 C 0.34268(14) 0.21582(9) 0.04598(14) 0.0158(3) Uani 1 1 d .
H9A H 0.2524 0.2274 -0.0091 0.019 Uiso 1 1 calc R
H9B H 0.3747 0.2721 0.0966 0.019 Uiso 1 1 calc R
C10 C 0.43178(13) 0.19377(8) -0.06416(14) 0.0141(3) Uani 1 1 d .
C11 C 0.55383(13) 0.24919(9) -0.06807(13) 0.0142(3) Uani 1 1 d .
O11 O 0.57845(10) 0.31505(6) 0.01522(11) 0.0198(2) Uani 1 1 d .
N12 N 0.63217(12) 0.22282(8) -0.16327(13) 0.0197(3) Uani 1 1 d D
H12 H 0.6003(16) 0.1808(8) -0.2302(14) 0.031(5) Uiso 1 1 d D
C13 C 0.75009(14) 0.27025(10) -0.19294(17) 0.0218(3) Uani 1 1 d .
H13A H 0.7840 0.3087 -0.1069 0.026 Uiso 1 1 calc R
H13B H 0.7254 0.3094 -0.2805 0.026 Uiso 1 1 calc R
C14 C 0.85939(14) 0.20689(10) -0.22157(16) 0.0206(3) Uani 1 1 d .
H14A H 0.9199 0.2395 -0.2775 0.025 Uiso 1 1 calc R
H14B H 0.8184 0.1576 -0.2856 0.025 Uiso 1 1 calc R
S15 S 0.95757(4) 0.15870(3) -0.05753(4) 0.02634(9) Uani 1 1 d .
C16 C 0.85595(17) 0.06762(10) -0.01271(19) 0.0319(4) Uani 1 1 d .
H16A H 0.9013 0.0367 0.0759 0.048 Uiso 1 1 calc R
H16B H 0.8408 0.0256 -0.0961 0.048 Uiso 1 1 calc R
H16C H 0.7704 0.0908 0.0065 0.048 Uiso 1 1 calc R
N17 N 0.40889(12) 0.13353(7) -0.16613(12) 0.0161(2) Uani 1 1 d .
N18 N 0.29976(13) 0.08125(9) -0.17288(14) 0.0241(3) Uani 1 1 d D
H18A H 0.2286(11) 0.1019(11) -0.1364(18) 0.035(5) Uiso 1 1 d D
H18B H 0.2782(16) 0.0524(9) -0.2599(9) 0.029(5) Uiso 1 1 d D

loop_
_atom_site_aniso_label
_atom_site_aniso_U_11
_atom_site_aniso_U_22
_atom_site_aniso_U_33
_atom_site_aniso_U_23
_atom_site_aniso_U_13
_atom_site_aniso_U_12
C1 0.0136(6) 0.0127(6) 0.0175(6) -0.0015(5) 0.0047(5) 0.0001(5)
C2 0.0176(7) 0.0114(6) 0.0144(6) -0.0005(5) 0.0005(5) -0.0011(5)
C3 0.0163(7) 0.0131(6) 0.0170(6) -0.0008(5) 0.0009(5) 0.0033(5)
C4 0.0158(7) 0.0167(6) 0.0151(6) -0.0020(5) 0.0037(5) 0.0015(5)
C5 0.0159(7) 0.0127(6) 0.0114(6) -0.0016(5) 0.0013(5) -0.0019(5)
C6 0.0149(7) 0.0116(6) 0.0174(7) -0.0002(5) 0.0008(5) 0.0014(5)
Br7 0.02190(8) 0.02219(8) 0.03617(9) 0.00940(6) 0.01669(6) 0.00562(6)
O8 0.0244(6) 0.0161(5) 0.0214(5) 0.0067(4) 0.0084(4) 0.0052(4)
C9 0.0187(7) 0.0134(6) 0.0163(6) 0.0016(5) 0.0052(5) 0.0015(5)
C10 0.0169(7) 0.0123(6) 0.0132(6) 0.0024(5) 0.0026(5) 0.0018(5)
C11 0.0157(7) 0.0143(6) 0.0116(6) 0.0032(5) -0.0009(5) 0.0010(5)
O11 0.0287(6) 0.0151(5) 0.0161(5) -0.0029(4) 0.0054(4) -0.0058(4)
N12 0.0161(6) 0.0207(6) 0.0236(6) -0.0081(5) 0.0066(5) -0.0053(5)
C13 0.0196(8) 0.0205(7) 0.0261(8) -0.0003(6) 0.0066(6) -0.0043(6)
C14 0.0169(7) 0.0271(8) 0.0188(7) -0.0023(6) 0.0058(6) -0.0047(6)
S15 0.0218(2) 0.02417(19) 0.0308(2) 0.00184(15) -0.00239(16) -0.00494(16)
C16 0.0340(10) 0.0218(8) 0.0397(10) 0.0055(7) 0.0056(8) -0.0039(7)
N17 0.0180(6) 0.0149(5) 0.0155(6) 0.0001(4) 0.0027(5) -0.0032(5)
N18 0.0245(7) 0.0263(7) 0.0221(7) -0.0078(5) 0.0060(6) -0.0112(5)

loop_
_atom_type_symbol
_atom_type_description
_atom_type_scat_dispersion_real
_atom_type_scat_dispersion_imag
_atom_type_scat_source
C C 0.0033 0.0016 'International Tables Vol C Tables 4.2.6.8 and 6.1.1.4'
H H 0.0000 0.0000 'International Tables Vol C Tables 4.2.6.8 and 6.1.1.4'
N N 0.0061 0.0033 'International Tables Vol C Tables 4.2.6.8 and 6.1.1.4'
O O 0.0106 0.0060 'International Tables Vol C Tables 4.2.6.8 and 6.1.1.4'
S S 0.1246 0.1234 'International Tables Vol C Tables 4.2.6.8 and 6.1.1.4'
Br Br -0.2901 2.4595 'International Tables Vol C Tables 4.2.6.8 and 6.1.1.4'

loop_
_geom_angle_atom_site_label_1
_geom_angle_atom_site_label_2
_geom_angle_atom_site_label_3
_geom_angle
C6 C1 C2 120.91(12)
C6 C1 Br7 119.49(10)
C2 C1 Br7 119.59(10)
O8 C2 C3 123.36(12)
O8 C2 C1 118.64(12)
C3 C2 C1 118.00(12)
C4 C3 C2 120.95(12)
C5 C4 C3 121.08(12)
C4 C5 C6 117.99(12)
C4 C5 C9 124.48(12)
C6 C5 C9 117.52(11)
C1 C6 C5 121.06(12)
C10 C9 C5 116.57(11)
N17 C10 C9 125.50(12)
N17 C10 C11 115.04(12)
C9 C10 C11 119.29(11)
O11 C11 N12 123.40(12)
O11 C11 C10 120.60(12)
N12 C11 C10 115.99(11)
C11 N12 C13 125.16(12)
N12 C13 C14 112.18(11)
C13 C14 S15 115.40(10)
C16 S15 C14 103.22(7)
C10 N17 N18 119.25(12)

loop_
_geom_bond_atom_site_label_1
_geom_bond_atom_site_label_2
_geom_bond_distance
C1 C6 1.3865(18)
C1 C2 1.3949(18)
C1 Br7 1.8876(13)
C2 O8 1.3626(15)
C2 C3 1.3909(18)
C3 C4 1.3901(18)
C4 C5 1.3884(18)
C5 C6 1.3938(18)
C5 C9 1.5185(17)
C9 C10 1.4960(18)
C10 N17 1.2897(17)
C10 C11 1.4993(18)
C11 O11 1.2453(16)
C11 N12 1.3310(16)
N12 C13 1.4574(17)
C13 C14 1.5166(19)
C14 S15 1.8110(15)
S15 C16 1.7977(16)
N17 N18 1.3522(17)

loop_
_cod_related_entry_id
_cod_related_entry_database
_cod_related_entry_code
1 ChemSpider 28505177
